data_7107157
loop_
_publ_author_name
'Shubin Zhao'
'Rui-Yao Wang'
'Ha Nguyen'
'Jennifer J. Becker'
'Michel R. Gagne'

_publ_section_title
;
 Electrophilic fluorination of cationic Pt-aryl complexes
;
_journal_name_full Chem.Commun.
_journal_page_first 443
_journal_paper_doi 10.1039/c1cc15006e
_journal_volume 48
_journal_year 2012
_chemical_formula_sum 'C48 H46.75 B F9.5 N O1.38 P3.5 Pt'
_chemical_formula_weight 1154.41
_chemical_name_systematic
;

?

;
_space_group_IT_number 2
_symmetry_cell_setting triclinic
_symmetry_space_group_name_Hall '-P 1'
_symmetry_space_group_name_H-M 'P -1'
_atom_sites_solution_hydrogens geom
_atom_sites_solution_primary direct
_atom_sites_solution_secondary difmap
_audit_creation_method SHELXL-97
_cell_angle_alpha 95.002(1)
_cell_angle_beta 113.180(1)
_cell_angle_gamma 96.172(1)
_cell_formula_units_Z 4
_cell_length_a 13.666(1)
_cell_length_b 17.484(2)
_cell_length_c 22.340(2)
_cell_measurement_reflns_used 9935
_cell_measurement_temperature 180(2)
_cell_measurement_theta_max 27.30
_cell_measurement_theta_min 2.24
_cell_volume 4829.3(8)
_computing_cell_refinement 'Bruker SAINT'
_computing_data_collection 'Bruker APEX2'
_computing_data_reduction 'Bruker SAINT'
_computing_molecular_graphics 'Bruker SHELXTL'
_computing_publication_material 'Bruker SHELXTL'
_computing_structure_refinement 'SHELXL-97 (Sheldrick, 1997)'
_computing_structure_solution 'SHELXS-97 (Sheldrick, 1990)'
_diffrn_ambient_temperature 180(2)
_diffrn_measured_fraction_theta_full 0.992
_diffrn_measured_fraction_theta_max 0.992
_diffrn_measurement_device_type 'Bruker APEX-II CCD'
_diffrn_measurement_method '\f and \w scans'
_diffrn_radiation_monochromator graphite
_diffrn_radiation_source 'fine-focus sealed tube'
_diffrn_radiation_type MoK\a
_diffrn_radiation_wavelength 0.71073
_diffrn_reflns_av_R_equivalents 0.0000
_diffrn_reflns_av_sigmaI/netI 0.0410
_diffrn_reflns_limit_h_max 15
_diffrn_reflns_limit_h_min -16
_diffrn_reflns_limit_k_max 21
_diffrn_reflns_limit_k_min -21
_diffrn_reflns_limit_l_max 27
_diffrn_reflns_limit_l_min 0
_diffrn_reflns_number 18829
_diffrn_reflns_theta_full 26.00
_diffrn_reflns_theta_max 26.00
_diffrn_reflns_theta_min 2.00
_diffrn_standards_number 0
_exptl_absorpt_coefficient_mu 3.096
_exptl_absorpt_correction_T_max 0.7471
_exptl_absorpt_correction_T_min 0.5116
_exptl_absorpt_correction_type multi-scan
_exptl_absorpt_process_details 'Bruker SADABS'
_exptl_crystal_colour colorless
_exptl_crystal_density_diffrn 1.588
_exptl_crystal_density_method 'not measured'
_exptl_crystal_description block
_exptl_crystal_F_000 2295
_exptl_crystal_size_max 0.25
_exptl_crystal_size_mid 0.15
_exptl_crystal_size_min 0.10
_platon_squeeze_details
;
Difference electron density maps revealed the presence of disordered
BF4-, PF6-, F and lattice water molecules, which were ultimately
modeled through the
use of the SQUEEZE subroutine of the PLATON software suite. PLATON
Reference: P. v.d. Sluis & A.L. Spek. Acta Cryst. (1990), A46, 194.
One accessible void per lattice were found, comprising a
total volume of 1249 A3 and contributing a total of 423 electrons.
The void was assigned to four BF4-, two PF6-, ten F- and 5.5 water molecules,
which contribute 4 x 41 + 2 x 52 + 10 x 10 + 5.5 x 10 = 423 electrons,
and occupy about 1000 A3 in space.
The larger volume of the void may be a result of the disorder. The
contributions have been included in all derived crystal quantities.
;
_refine_diff_density_max 1.756
_refine_diff_density_min -1.170
_refine_diff_density_rms 0.110
_refine_ls_extinction_method none
_refine_ls_goodness_of_fit_ref 1.064
_refine_ls_hydrogen_treatment constr
_refine_ls_matrix_type full
_refine_ls_number_parameters 905
_refine_ls_number_reflns 18829
_refine_ls_number_restraints 14
_refine_ls_restrained_S_all 1.066
_refine_ls_R_factor_all 0.0483
_refine_ls_R_factor_gt 0.0339
_refine_ls_shift/su_max 0.005
_refine_ls_shift/su_mean 0.000
_refine_ls_structure_factor_coef Fsqd
_refine_ls_weighting_details 'calc w=1/[\s^2^(Fo^2^)+(0.0507P)^2^+0.0000P] where P=(Fo^2^+2Fc^2^)/3'
_refine_ls_weighting_scheme calc
_refine_ls_wR_factor_gt 0.0841
_refine_ls_wR_factor_ref 0.0876
_reflns_number_gt 14551
_reflns_number_total 18829
_reflns_threshold_expression >2sigma(I)
_cod_data_source_file c1cc15006e.txt
_cod_data_source_block zsnew2c
_cod_original_sg_symbol_H-M P-1
_cod_original_formula_sum 'C48 H46.75 B F9.50 N O1.38 P3.50 Pt'
_cod_database_code 7107157

loop_
_symmetry_equiv_pos_as_xyz
'x, y, z'
'-x, -y, -z'

loop_
_atom_site_label
_atom_site_type_symbol
_atom_site_fract_x
_atom_site_fract_y
_atom_site_fract_z
_atom_site_U_iso_or_equiv
_atom_site_adp_type
_atom_site_occupancy
_atom_site_symmetry_multiplicity
_atom_site_calc_flag
_atom_site_refinement_flags
_atom_site_disorder_assembly
_atom_site_disorder_group
Pt1 Pt 0.576065(12) 1.007004(8) 0.764820(7) 0.02318(5) Uani 1 1 d . A .
Pt2 Pt 0.886081(13) 0.511939(8) 0.234709(7) 0.02380(5) Uani 1 1 d . . .
P1 P 0.40274(9) 0.93540(6) 0.72318(5) 0.0259(2) Uani 1 1 d . . .
P2 P 0.52045(9) 1.04433(7) 0.65836(5) 0.0298(3) Uani 1 1 d . A .
P3 P 0.71882(9) 1.10982(7) 0.79342(6) 0.0320(3) Uani 1 1 d D . .
P4 P 0.96227(9) 0.64356(6) 0.25345(5) 0.0281(2) Uani 1 1 d . . .
P5 P 0.90176(9) 0.53915(6) 0.34492(5) 0.0255(2) Uani 1 1 d . . .
P6 P 0.77147(9) 0.39986(6) 0.23128(5) 0.0258(2) Uani 1 1 d . . .
N1 N 0.6500(3) 0.92174(19) 0.73392(15) 0.0265(8) Uani 1 1 d . . .
N2 N 1.0291(3) 0.4638(2) 0.27265(17) 0.0306(8) Uani 1 1 d . . .
C1 C 0.3965(4) 0.8383(3) 0.6835(2) 0.0335(10) Uani 1 1 d . . .
C2 C 0.3213(4) 0.8109(3) 0.6202(2) 0.0396(12) Uani 1 1 d . . .
H2A H 0.2686 0.8413 0.5974 0.047 Uiso 1 1 calc R . .
C3 C 0.3235(5) 0.7378(3) 0.5897(2) 0.0521(15) Uani 1 1 d . . .
H3A H 0.2725 0.7188 0.5462 0.063 Uiso 1 1 calc R . .
C4 C 0.3991(5) 0.6937(3) 0.6227(3) 0.0523(14) Uani 1 1 d . . .
H4A H 0.4007 0.6444 0.6017 0.063 Uiso 1 1 calc R . .
C5 C 0.4725(4) 0.7202(3) 0.6857(3) 0.0471(13) Uani 1 1 d . . .
H5A H 0.5246 0.6892 0.7082 0.057 Uiso 1 1 calc R . .
C6 C 0.4713(4) 0.7920(3) 0.7168(2) 0.0365(11) Uani 1 1 d . . .
H6A H 0.5213 0.8096 0.7609 0.044 Uiso 1 1 calc R . .
C7 C 0.3430(3) 0.9259(2) 0.78229(19) 0.0293(10) Uani 1 1 d . . .
C8 C 0.3599(4) 0.8641(3) 0.8184(2) 0.0360(11) Uani 1 1 d . . .
H8A H 0.3991 0.8257 0.8104 0.043 Uiso 1 1 calc R . .
C9 C 0.3194(4) 0.8588(3) 0.8659(2) 0.0444(13) Uani 1 1 d . . .
H9A H 0.3317 0.8166 0.8907 0.053 Uiso 1 1 calc R . .
C10 C 0.2623(4) 0.9128(3) 0.8778(2) 0.0403(12) Uani 1 1 d . . .
H10A H 0.2341 0.9076 0.9102 0.048 Uiso 1 1 calc R . .
C11 C 0.2455(4) 0.9747(3) 0.8432(2) 0.0374(11) Uani 1 1 d . . .
H11A H 0.2063 1.0128 0.8518 0.045 Uiso 1 1 calc R . .
C12 C 0.2861(3) 0.9816(3) 0.7955(2) 0.0323(10) Uani 1 1 d . . .
H12A H 0.2749 1.0246 0.7717 0.039 Uiso 1 1 calc R . .
C13 C 0.3197(3) 0.9910(2) 0.6622(2) 0.0304(10) Uani 1 1 d . . .
H13A H 0.2543 0.9555 0.6314 0.036 Uiso 1 1 calc R . .
H13B H 0.2959 1.0311 0.6853 0.036 Uiso 1 1 calc R . .
C14 C 0.3726(4) 1.0318(3) 0.6214(2) 0.0415(12) Uani 1 1 d . . .
H14A H 0.3498 1.0835 0.6158 0.050 Uiso 1 1 calc R . .
H14B H 0.3458 1.0010 0.5772 0.050 Uiso 1 1 calc R . .
C15 C 0.5577(4) 0.9861(3) 0.6012(2) 0.0314(10) Uani 1 1 d . . .
C16 C 0.4908(4) 0.9189(3) 0.5642(2) 0.0434(12) Uani 1 1 d . . .
H16A H 0.4222 0.9058 0.5651 0.052 Uiso 1 1 calc R . .
C17 C 0.5241(4) 0.8707(3) 0.5256(2) 0.0522(14) Uani 1 1 d . . .
H17A H 0.4789 0.8235 0.5016 0.063 Uiso 1 1 calc R . .
C18 C 0.6200(4) 0.8896(3) 0.5216(2) 0.0444(12) Uani 1 1 d . . .
H18A H 0.6410 0.8570 0.4939 0.053 Uiso 1 1 calc R . .
C19 C 0.6862(4) 0.9568(3) 0.5582(2) 0.0483(13) Uani 1 1 d . . .
H19A H 0.7539 0.9703 0.5561 0.058 Uiso 1 1 calc R . .
C20 C 0.6561(4) 1.0045(3) 0.5977(2) 0.0427(12) Uani 1 1 d . . .
H20A H 0.7031 1.0505 0.6228 0.051 Uiso 1 1 calc R . .
C21 C 0.5852(4) 1.1443(3) 0.6662(2) 0.0418(8) Uani 1 1 d . . .
H21A H 0.6270 1.1453 0.6387 0.050 Uiso 1 1 calc R A .
H21B H 0.5287 1.1774 0.6490 0.050 Uiso 1 1 calc R . .
C22 C 0.6565(4) 1.1770(2) 0.73328(18) 0.0418(8) Uani 1 1 d . A .
H22A H 0.6156 1.2083 0.7514 0.050 Uiso 1 1 calc RD . .
H22B H 0.7157 1.2134 0.7315 0.050 Uiso 1 1 calc R . .
C23 C 0.8313(3) 1.0808(3) 0.7792(2) 0.0316(10) Uani 1 1 d . A .
C24 C 0.8722(4) 1.1196(3) 0.7400(2) 0.0421(12) Uani 1 1 d . . .
H24A H 0.8440 1.1642 0.7230 0.051 Uiso 1 1 calc R A .
C25 C 0.9534(4) 1.0933(3) 0.7260(3) 0.0495(13) Uani 1 1 d . A .
H25A H 0.9800 1.1194 0.6986 0.059 Uiso 1 1 calc R . .
C26 C 0.9965(4) 1.0293(3) 0.7512(3) 0.0527(14) Uani 1 1 d . . .
H26A H 1.0528 1.0117 0.7416 0.063 Uiso 1 1 calc R A .
C27 C 0.9568(4) 0.9909(3) 0.7908(3) 0.0491(13) Uani 1 1 d . A .
H27A H 0.9864 0.9470 0.8085 0.059 Uiso 1 1 calc R . .
C28 C 0.8749(4) 1.0160(3) 0.8045(2) 0.0433(12) Uani 1 1 d . . .
H28A H 0.8479 0.9892 0.8314 0.052 Uiso 1 1 calc R A .
C29A C 0.76575(19) 1.16593(16) 0.87427(11) 0.0578(8) Uani 0.369(7) 1 d PGD A 1
C30A C 0.7472(2) 1.24188(15) 0.87895(15) 0.0578(8) Uani 0.369(7) 1 d PGD A 1
H30A H 0.7104 1.2637 0.8402 0.069 Uiso 0.369(7) 1 calc PRD A 1
C31A C 0.7821(3) 1.28616(18) 0.9399(2) 0.0578(8) Uani 0.369(7) 1 d PGD A 1
H31A H 0.7693 1.3384 0.9432 0.069 Uiso 0.369(7) 1 calc PR A 1
C32A C 0.8356(3) 1.2545(3) 0.99625(18) 0.0578(8) Uani 0.369(7) 1 d PGD A 1
H32A H 0.8596 1.2849 1.0382 0.069 Uiso 0.369(7) 1 calc PR A 1
C33A C 0.8542(3) 1.1785(3) 0.99157(15) 0.0578(8) Uani 0.369(7) 1 d PGD A 1
H33A H 0.8910 1.1568 1.0303 0.069 Uiso 0.369(7) 1 calc PR A 1
C34A C 0.8193(2) 1.13427(19) 0.93058(15) 0.0578(8) Uani 0.369(7) 1 d PGD A 1
H34A H 0.8321 1.0820 0.9274 0.069 Uiso 0.369(7) 1 calc PR A 1
C29B C 0.77552(19) 1.16011(16) 0.87855(11) 0.0578(8) Uani 0.631(7) 1 d PGD A 2
C30B C 0.7470(2) 1.22987(14) 0.89799(14) 0.0578(8) Uani 0.631(7) 1 d PGD A 2
H30B H 0.6984 1.2557 0.8660 0.069 Uiso 0.631(7) 1 calc PR A 2
C31B C 0.7901(3) 1.2615(2) 0.96478(19) 0.0578(8) Uani 0.631(7) 1 d PGD A 2
H31B H 0.7708 1.3087 0.9779 0.069 Uiso 0.631(7) 1 calc PR A 2
C32B C 0.8619(3) 1.2233(3) 1.01213(17) 0.0578(8) Uani 0.631(7) 1 d PGD A 2
H32B H 0.8911 1.2447 1.0573 0.069 Uiso 0.631(7) 1 calc PR A 2
C33B C 0.8904(3) 1.1535(3) 0.99268(17) 0.0578(8) Uani 0.631(7) 1 d PGD A 2
H33B H 0.9390 1.1277 1.0247 0.069 Uiso 0.631(7) 1 calc PR A 2
C34B C 0.8473(2) 1.1219(2) 0.92590(17) 0.0578(8) Uani 0.631(7) 1 d PGD A 2
H34B H 0.8666 1.0747 0.9127 0.069 Uiso 0.631(7) 1 calc PR A 2
C35 C 0.5143(2) 1.08571(16) 0.80487(14) 0.0266(9) Uani 1 1 d G . .
C36 C 0.4581(2) 1.14601(17) 0.77898(16) 0.0337(10) Uani 1 1 d G A .
H36A H 0.4453 1.1515 0.7347 0.040 Uiso 1 1 calc R . .
C37 C 0.4207(4) 1.1963(3) 0.8094(2) 0.0401(12) Uani 1 1 d . . .
H37A H 0.3832 1.2354 0.7877 0.048 Uiso 1 1 calc R A .
C38 C 0.4385(4) 1.1895(3) 0.8744(2) 0.0436(12) Uani 1 1 d . A .
H38A H 0.4130 1.2246 0.8977 0.052 Uiso 1 1 calc R . .
C39 C 0.4925(4) 1.1326(3) 0.9050(2) 0.0382(11) Uani 1 1 d . . .
H39A H 0.5050 1.1292 0.9496 0.046 Uiso 1 1 calc R A .
C40 C 0.5288(3) 1.0801(2) 0.87164(19) 0.0295(10) Uani 1 1 d . A .
C41 C 0.5858(3) 1.0163(3) 0.8993(2) 0.0308(10) Uani 1 1 d . . .
C42 C 0.6053(4) 0.9958(3) 0.9614(2) 0.0398(11) Uani 1 1 d . A .
H42A H 0.5824 1.0251 0.9900 0.048 Uiso 1 1 calc R . .
C43 C 0.6572(4) 0.9338(3) 0.9816(2) 0.0493(13) Uani 1 1 d . . .
H43A H 0.6697 0.9200 1.0239 0.059 Uiso 1 1 calc R A .
C44 C 0.6911(4) 0.8916(3) 0.9405(2) 0.0474(13) Uani 1 1 d . A .
H44A H 0.7272 0.8487 0.9547 0.057 Uiso 1 1 calc R . .
C45 C 0.6732(4) 0.9110(2) 0.8782(2) 0.0353(11) Uani 1 1 d . . .
H45A H 0.6975 0.8821 0.8502 0.042 Uiso 1 1 calc R A .
C46 C 0.6197(3) 0.9727(2) 0.85789(19) 0.0258(9) Uani 1 1 d . A .
C47 C 0.6866(4) 0.8775(3) 0.7129(2) 0.0342(10) Uani 1 1 d . A .
C48 C 0.7334(5) 0.8224(3) 0.6854(3) 0.0656(18) Uani 1 1 d . . .
H48A H 0.6761 0.7868 0.6493 0.098 Uiso 1 1 calc R A .
H48B H 0.7746 0.7927 0.7195 0.098 Uiso 1 1 calc R . .
H48C H 0.7815 0.8499 0.6686 0.098 Uiso 1 1 calc R . .
C49 C 0.6558(4) 0.3605(2) 0.1555(2) 0.0320(10) Uani 1 1 d . . .
C50 C 0.6683(4) 0.3427(3) 0.0972(2) 0.0367(11) Uani 1 1 d . . .
H50A H 0.7375 0.3536 0.0967 0.044 Uiso 1 1 calc R . .
C51 C 0.5817(5) 0.3095(3) 0.0406(2) 0.0499(14) Uani 1 1 d . . .
H51A H 0.5916 0.2974 0.0013 0.060 Uiso 1 1 calc R . .
C52 C 0.4805(5) 0.2935(3) 0.0404(3) 0.0618(16) Uani 1 1 d . . .
H52A H 0.4210 0.2707 0.0009 0.074 Uiso 1 1 calc R . .
C53 C 0.4653(4) 0.3105(4) 0.0972(3) 0.0635(17) Uani 1 1 d . . .
H53A H 0.3956 0.2999 0.0971 0.076 Uiso 1 1 calc R . .
C54 C 0.5545(4) 0.3439(3) 0.1557(2) 0.0495(13) Uani 1 1 d . . .
H54A H 0.5451 0.3550 0.1953 0.059 Uiso 1 1 calc R . .
C55 C 0.8435(3) 0.3184(2) 0.2564(2) 0.0302(10) Uani 1 1 d . . .
C56 C 0.9024(4) 0.2934(3) 0.2218(2) 0.0356(10) Uani 1 1 d . . .
H56A H 0.9061 0.3198 0.1872 0.043 Uiso 1 1 calc R . .
C57 C 0.9554(4) 0.2304(3) 0.2381(2) 0.0436(12) Uani 1 1 d . . .
H57A H 0.9953 0.2132 0.2145 0.052 Uiso 1 1 calc R . .
C58 C 0.9506(4) 0.1924(3) 0.2882(3) 0.0509(14) Uani 1 1 d . . .
H58A H 0.9875 0.1492 0.2992 0.061 Uiso 1 1 calc R . .
C59 C 0.8923(4) 0.2166(3) 0.3229(3) 0.0476(13) Uani 1 1 d . . .
H59A H 0.8900 0.1904 0.3579 0.057 Uiso 1 1 calc R . .
C60 C 0.8370(4) 0.2794(2) 0.3067(2) 0.0358(10) Uani 1 1 d . . .
H60A H 0.7954 0.2953 0.3297 0.043 Uiso 1 1 calc R . .
C61 C 0.7121(3) 0.4281(2) 0.28888(19) 0.0304(10) Uani 1 1 d . . .
H61A H 0.6471 0.4511 0.2646 0.036 Uiso 1 1 calc R . .
H61B H 0.6879 0.3803 0.3032 0.036 Uiso 1 1 calc R . .
C95 C 1.1041(4) 0.4356(3) 0.2935(2) 0.0383(11) Uani 1 1 d . . .
C62 C 0.7837(3) 0.4857(2) 0.3508(2) 0.0314(10) Uani 1 1 d . . .
H62A H 0.8083 0.4568 0.3889 0.038 Uiso 1 1 calc R . .
H62B H 0.7399 0.5234 0.3592 0.038 Uiso 1 1 calc R . .
C63 C 1.0188(4) 0.5088(2) 0.40654(19) 0.0299(10) Uani 1 1 d . . .
C64 C 1.0123(4) 0.4363(3) 0.4273(2) 0.0424(12) Uani 1 1 d . . .
H64A H 0.9444 0.4038 0.4122 0.051 Uiso 1 1 calc R . .
C65 C 1.1040(5) 0.4111(3) 0.4698(2) 0.0525(14) Uani 1 1 d . . .
H65A H 1.0984 0.3615 0.4835 0.063 Uiso 1 1 calc R . .
C66 C 1.2016(4) 0.4564(3) 0.4919(2) 0.0483(14) Uani 1 1 d . . .
H66A H 1.2639 0.4386 0.5210 0.058 Uiso 1 1 calc R . .
C67 C 1.2105(4) 0.5281(3) 0.4724(2) 0.0505(14) Uani 1 1 d . . .
H67A H 1.2788 0.5600 0.4877 0.061 Uiso 1 1 calc R . .
C68 C 1.1185(4) 0.5540(3) 0.4298(2) 0.0404(11) Uani 1 1 d . . .
H68A H 1.1248 0.6039 0.4167 0.048 Uiso 1 1 calc R . .
C69 C 0.9134(4) 0.6452(2) 0.3651(2) 0.0323(10) Uani 1 1 d . . .
H69A H 0.8556 0.6565 0.3792 0.039 Uiso 1 1 calc R . .
H69B H 0.9835 0.6649 0.4024 0.039 Uiso 1 1 calc R . .
C70 C 0.9051(3) 0.6881(2) 0.3064(2) 0.0312(10) Uani 1 1 d . . .
H70A H 0.9424 0.7422 0.3233 0.037 Uiso 1 1 calc R . .
H70B H 0.8282 0.6903 0.2797 0.037 Uiso 1 1 calc R . .
C71 C 1.1076(4) 0.6622(3) 0.2987(2) 0.0353(11) Uani 1 1 d . . .
C72 C 1.1533(4) 0.7169(3) 0.3545(2) 0.0416(12) Uani 1 1 d . . .
H72A H 1.1093 0.7473 0.3673 0.050 Uiso 1 1 calc R . .
C73 C 1.2640(4) 0.7274(3) 0.3920(3) 0.0556(15) Uani 1 1 d . . .
H73A H 1.2953 0.7651 0.4303 0.067 Uiso 1 1 calc R . .
C74 C 1.3273(4) 0.6842(4) 0.3741(3) 0.0613(17) Uani 1 1 d . . .
H74A H 1.4023 0.6905 0.4010 0.074 Uiso 1 1 calc R . .
C75 C 1.2836(5) 0.6311(3) 0.3171(3) 0.0627(16) Uani 1 1 d . . .
H75A H 1.3291 0.6031 0.3037 0.075 Uiso 1 1 calc R . .
C76 C 1.1742(4) 0.6189(3) 0.2801(3) 0.0474(13) Uani 1 1 d . . .
H76A H 1.1438 0.5810 0.2419 0.057 Uiso 1 1 calc R . .
C77 C 0.9298(4) 0.6941(2) 0.1820(2) 0.0339(10) Uani 1 1 d . . .
C78 C 0.8591(4) 0.7463(3) 0.1697(3) 0.0547(14) Uani 1 1 d . . .
H78A H 0.8246 0.7565 0.1984 0.066 Uiso 1 1 calc R . .
C79 C 0.8380(5) 0.7843(4) 0.1150(3) 0.077(2) Uani 1 1 d . . .
H79A H 0.7893 0.8209 0.1065 0.092 Uiso 1 1 calc R . .
C80 C 0.8866(6) 0.7695(4) 0.0732(3) 0.081(2) Uani 1 1 d . . .
H80A H 0.8716 0.7961 0.0361 0.097 Uiso 1 1 calc R . .
C81 C 0.9569(6) 0.7166(4) 0.0842(3) 0.077(2) Uani 1 1 d . . .
H81A H 0.9888 0.7052 0.0543 0.092 Uiso 1 1 calc R . .
C82 C 0.9807(5) 0.6798(3) 0.1404(3) 0.0548(14) Uani 1 1 d . . .
H82A H 1.0318 0.6449 0.1499 0.066 Uiso 1 1 calc R . .
C83 C 0.8765(4) 0.4923(2) 0.1393(2) 0.0367(11) Uani 1 1 d . . .
C84 C 0.9523(5) 0.4613(3) 0.1217(3) 0.0522(14) Uani 1 1 d . . .
H84A H 1.0129 0.4454 0.1544 0.063 Uiso 1 1 calc R . .
C85 C 0.9403(7) 0.4531(4) 0.0559(3) 0.084(2) Uani 1 1 d . . .
H85A H 0.9925 0.4322 0.0440 0.101 Uiso 1 1 calc R . .
C86 C 0.8520(8) 0.4760(5) 0.0090(4) 0.101(3) Uani 1 1 d . . .
H86A H 0.8433 0.4704 -0.0356 0.122 Uiso 1 1 calc R . .
C87 C 0.7755(6) 0.5069(4) 0.0257(3) 0.079(2) Uani 1 1 d . . .
H87A H 0.7152 0.5228 -0.0071 0.094 Uiso 1 1 calc R . .
C88 C 0.7879(5) 0.5147(3) 0.0917(2) 0.0497(14) Uani 1 1 d . . .
C89 C 0.7118(4) 0.5438(3) 0.1153(2) 0.0453(13) Uani 1 1 d . . .
C90 C 0.6127(5) 0.5641(3) 0.0769(3) 0.0667(19) Uani 1 1 d . . .
H90A H 0.5902 0.5602 0.0306 0.080 Uiso 1 1 calc R . .
C91 C 0.5469(5) 0.5899(3) 0.1051(3) 0.075(2) Uani 1 1 d . . .
H91A H 0.4791 0.6028 0.0780 0.089 Uiso 1 1 calc R . .
C92 C 0.5781(4) 0.5973(3) 0.1721(3) 0.0589(16) Uani 1 1 d . . .
H92A H 0.5320 0.6155 0.1909 0.071 Uiso 1 1 calc R . .
C93 C 0.6766(4) 0.5782(2) 0.2124(3) 0.0433(12) Uani 1 1 d . . .
H93A H 0.6985 0.5842 0.2587 0.052 Uiso 1 1 calc R . .
C94 C 0.7431(3) 0.5504(2) 0.1846(2) 0.0311(10) Uani 1 1 d . . .
C96 C 1.1997(5) 0.4002(4) 0.3206(3) 0.0665(17) Uani 1 1 d . . .
H96A H 1.2131 0.3736 0.2847 0.100 Uiso 1 1 calc R . .
H96B H 1.1897 0.3625 0.3485 0.100 Uiso 1 1 calc R . .
H96C H 1.2613 0.4404 0.3470 0.100 Uiso 1 1 calc R . .

loop_
_atom_site_aniso_label
_atom_site_aniso_U_11
_atom_site_aniso_U_22
_atom_site_aniso_U_33
_atom_site_aniso_U_23
_atom_site_aniso_U_13
_atom_site_aniso_U_12
Pt1 0.02725(9) 0.02013(9) 0.02367(9) 0.00220(6) 0.01194(7) 0.00435(7)
Pt2 0.03031(10) 0.01949(9) 0.02289(9) 0.00271(6) 0.01206(7) 0.00456(7)
P1 0.0299(6) 0.0250(6) 0.0235(6) 0.0015(4) 0.0122(4) 0.0036(5)
P2 0.0336(6) 0.0321(6) 0.0308(6) 0.0102(5) 0.0182(5) 0.0099(5)
P3 0.0322(6) 0.0258(6) 0.0403(7) -0.0012(5) 0.0196(5) 0.0003(5)
P4 0.0306(6) 0.0226(6) 0.0306(6) 0.0044(4) 0.0120(5) 0.0029(5)
P5 0.0285(6) 0.0253(6) 0.0225(6) 0.0009(4) 0.0101(4) 0.0064(5)
P6 0.0310(6) 0.0210(5) 0.0263(6) 0.0017(4) 0.0133(5) 0.0032(5)
N1 0.032(2) 0.0227(19) 0.0244(19) 0.0036(14) 0.0114(15) 0.0010(15)
N2 0.033(2) 0.032(2) 0.035(2) 0.0030(16) 0.0236(17) 0.0064(17)
C1 0.045(3) 0.030(2) 0.031(2) -0.0005(18) 0.023(2) -0.001(2)
C2 0.050(3) 0.039(3) 0.031(3) -0.002(2) 0.022(2) -0.007(2)
C3 0.070(4) 0.049(3) 0.033(3) -0.010(2) 0.027(3) -0.018(3)
C4 0.084(4) 0.030(3) 0.055(3) -0.006(2) 0.046(3) -0.001(3)
C5 0.057(3) 0.032(3) 0.061(3) 0.002(2) 0.035(3) 0.004(2)
C6 0.044(3) 0.029(2) 0.036(3) -0.0024(19) 0.019(2) 0.000(2)
C7 0.028(2) 0.032(2) 0.024(2) -0.0012(17) 0.0093(18) -0.0020(19)
C8 0.048(3) 0.027(2) 0.037(3) 0.0042(19) 0.020(2) 0.007(2)
C9 0.062(4) 0.037(3) 0.033(3) 0.007(2) 0.021(2) -0.007(2)
C10 0.048(3) 0.046(3) 0.031(3) -0.001(2) 0.025(2) -0.005(2)
C11 0.039(3) 0.044(3) 0.030(2) -0.004(2) 0.017(2) 0.004(2)
C12 0.034(3) 0.035(3) 0.029(2) 0.0012(18) 0.0147(19) 0.005(2)
C13 0.026(2) 0.034(2) 0.034(2) 0.0021(18) 0.0152(18) 0.0040(19)
C14 0.034(3) 0.066(3) 0.034(3) 0.023(2) 0.017(2) 0.019(2)
C15 0.037(3) 0.037(3) 0.023(2) 0.0136(18) 0.0120(19) 0.010(2)
C16 0.043(3) 0.054(3) 0.035(3) -0.002(2) 0.021(2) 0.000(2)
C17 0.053(3) 0.059(4) 0.037(3) -0.007(2) 0.016(2) -0.005(3)
C18 0.059(3) 0.052(3) 0.028(3) 0.011(2) 0.018(2) 0.024(3)
C19 0.046(3) 0.060(4) 0.048(3) 0.006(3) 0.028(2) 0.012(3)
C20 0.043(3) 0.048(3) 0.042(3) 0.000(2) 0.024(2) 0.005(2)
C21 0.048(2) 0.0290(18) 0.063(2) 0.0159(16) 0.0359(18) 0.0093(16)
C22 0.048(2) 0.0290(18) 0.063(2) 0.0159(16) 0.0359(18) 0.0093(16)
C23 0.026(2) 0.031(2) 0.039(3) 0.0025(19) 0.0157(19) 0.0011(19)
C24 0.037(3) 0.038(3) 0.057(3) 0.008(2) 0.024(2) 0.006(2)
C25 0.042(3) 0.057(3) 0.061(3) 0.009(3) 0.033(3) 0.006(3)
C26 0.034(3) 0.056(4) 0.065(4) -0.004(3) 0.022(3) 0.003(3)
C27 0.035(3) 0.042(3) 0.066(4) 0.008(3) 0.015(3) 0.011(2)
C28 0.041(3) 0.043(3) 0.044(3) 0.010(2) 0.014(2) 0.005(2)
C29A 0.070(2) 0.0499(18) 0.0515(18) -0.0142(13) 0.0285(15) 0.0013(15)
C30A 0.070(2) 0.0499(18) 0.0515(18) -0.0142(13) 0.0285(15) 0.0013(15)
C31A 0.070(2) 0.0499(18) 0.0515(18) -0.0142(13) 0.0285(15) 0.0013(15)
C32A 0.070(2) 0.0499(18) 0.0515(18) -0.0142(13) 0.0285(15) 0.0013(15)
C33A 0.070(2) 0.0499(18) 0.0515(18) -0.0142(13) 0.0285(15) 0.0013(15)
C34A 0.070(2) 0.0499(18) 0.0515(18) -0.0142(13) 0.0285(15) 0.0013(15)
C29B 0.070(2) 0.0499(18) 0.0515(18) -0.0142(13) 0.0285(15) 0.0013(15)
C30B 0.070(2) 0.0499(18) 0.0515(18) -0.0142(13) 0.0285(15) 0.0013(15)
C31B 0.070(2) 0.0499(18) 0.0515(18) -0.0142(13) 0.0285(15) 0.0013(15)
C32B 0.070(2) 0.0499(18) 0.0515(18) -0.0142(13) 0.0285(15) 0.0013(15)
C33B 0.070(2) 0.0499(18) 0.0515(18) -0.0142(13) 0.0285(15) 0.0013(15)
C34B 0.070(2) 0.0499(18) 0.0515(18) -0.0142(13) 0.0285(15) 0.0013(15)
C35 0.026(2) 0.019(2) 0.039(3) -0.0036(17) 0.0192(18) 0.0012(17)
C36 0.029(2) 0.034(3) 0.035(3) 0.0032(19) 0.0119(19) 0.001(2)
C37 0.036(3) 0.026(2) 0.052(3) -0.005(2) 0.013(2) 0.009(2)
C38 0.039(3) 0.041(3) 0.047(3) -0.012(2) 0.017(2) 0.007(2)
C39 0.037(3) 0.045(3) 0.030(2) -0.006(2) 0.013(2) 0.003(2)
C40 0.025(2) 0.031(2) 0.028(2) -0.0051(17) 0.0103(18) -0.0031(19)
C41 0.026(2) 0.034(2) 0.027(2) -0.0062(18) 0.0086(18) -0.0056(19)
C42 0.046(3) 0.043(3) 0.028(3) -0.001(2) 0.015(2) 0.001(2)
C43 0.069(4) 0.050(3) 0.027(3) 0.008(2) 0.017(2) 0.005(3)
C44 0.059(3) 0.042(3) 0.033(3) 0.012(2) 0.008(2) 0.014(3)
C45 0.045(3) 0.030(2) 0.029(2) 0.0012(18) 0.013(2) 0.006(2)
C46 0.030(2) 0.024(2) 0.022(2) 0.0059(16) 0.0093(17) 0.0025(18)
C47 0.044(3) 0.034(3) 0.026(2) 0.0061(19) 0.013(2) 0.015(2)
C48 0.095(5) 0.072(4) 0.050(3) 0.013(3) 0.038(3) 0.056(4)
C49 0.034(3) 0.026(2) 0.030(2) 0.0040(18) 0.0077(19) 0.0011(19)
C50 0.044(3) 0.032(3) 0.032(3) 0.0028(19) 0.013(2) 0.005(2)
C51 0.075(4) 0.037(3) 0.028(3) -0.001(2) 0.012(3) 0.009(3)
C52 0.056(4) 0.064(4) 0.040(3) -0.007(3) 0.000(3) -0.005(3)
C53 0.038(3) 0.076(4) 0.057(4) -0.016(3) 0.009(3) -0.013(3)
C54 0.041(3) 0.061(4) 0.040(3) -0.003(2) 0.013(2) 0.002(3)
C55 0.033(2) 0.023(2) 0.031(2) 0.0025(17) 0.0097(19) 0.0025(18)
C56 0.037(3) 0.029(2) 0.043(3) -0.0023(19) 0.021(2) 0.002(2)
C57 0.042(3) 0.038(3) 0.050(3) 0.000(2) 0.018(2) 0.011(2)
C58 0.044(3) 0.035(3) 0.069(4) 0.009(3) 0.014(3) 0.016(2)
C59 0.045(3) 0.034(3) 0.057(3) 0.022(2) 0.010(3) 0.007(2)
C60 0.037(3) 0.027(2) 0.040(3) 0.0061(19) 0.013(2) 0.003(2)
C61 0.031(2) 0.031(2) 0.032(2) 0.0029(18) 0.0156(19) 0.0054(19)
C95 0.043(3) 0.036(3) 0.040(3) 0.000(2) 0.022(2) 0.010(2)
C62 0.033(2) 0.034(2) 0.030(2) 0.0041(18) 0.0150(19) 0.007(2)
C63 0.038(3) 0.033(2) 0.019(2) 0.0019(17) 0.0107(18) 0.013(2)
C64 0.045(3) 0.042(3) 0.036(3) 0.007(2) 0.009(2) 0.012(2)
C65 0.070(4) 0.044(3) 0.041(3) 0.014(2) 0.015(3) 0.024(3)
C66 0.051(3) 0.065(4) 0.026(3) 0.005(2) 0.007(2) 0.033(3)
C67 0.040(3) 0.071(4) 0.032(3) 0.008(3) 0.004(2) 0.014(3)
C68 0.037(3) 0.051(3) 0.033(3) 0.012(2) 0.013(2) 0.012(2)
C69 0.032(2) 0.025(2) 0.038(3) -0.0050(18) 0.0141(19) 0.0038(19)
C70 0.029(2) 0.019(2) 0.042(3) 0.0001(18) 0.0125(19) 0.0029(18)
C71 0.035(3) 0.031(3) 0.043(3) 0.013(2) 0.018(2) 0.003(2)
C72 0.034(3) 0.043(3) 0.042(3) 0.012(2) 0.012(2) -0.009(2)
C73 0.042(3) 0.065(4) 0.046(3) 0.023(3) 0.005(2) -0.011(3)
C74 0.030(3) 0.062(4) 0.083(4) 0.037(3) 0.011(3) -0.001(3)
C75 0.045(3) 0.055(4) 0.103(5) 0.034(4) 0.038(3) 0.017(3)
C76 0.042(3) 0.039(3) 0.069(4) 0.014(2) 0.031(3) 0.001(2)
C77 0.043(3) 0.023(2) 0.031(2) 0.0074(18) 0.011(2) -0.001(2)
C78 0.047(3) 0.056(4) 0.063(4) 0.028(3) 0.018(3) 0.017(3)
C79 0.063(4) 0.077(5) 0.088(5) 0.047(4) 0.018(4) 0.021(4)
C80 0.070(5) 0.095(5) 0.069(5) 0.057(4) 0.011(4) 0.008(4)
C81 0.105(6) 0.077(5) 0.056(4) 0.025(3) 0.038(4) 0.009(4)
C82 0.074(4) 0.048(3) 0.055(3) 0.026(3) 0.035(3) 0.016(3)
C83 0.059(3) 0.026(2) 0.024(2) 0.0018(18) 0.019(2) -0.006(2)
C84 0.077(4) 0.043(3) 0.049(3) 0.000(2) 0.043(3) 0.000(3)
C85 0.149(8) 0.071(5) 0.060(4) 0.000(3) 0.075(5) 0.010(5)
C86 0.180(10) 0.092(6) 0.051(5) 0.004(4) 0.072(6) 0.003(6)
C87 0.130(6) 0.058(4) 0.030(3) 0.013(3) 0.017(4) -0.005(4)
C88 0.085(4) 0.029(3) 0.024(3) 0.0005(19) 0.016(3) -0.007(3)
C89 0.061(3) 0.025(2) 0.035(3) 0.009(2) 0.005(2) -0.003(2)
C90 0.065(4) 0.039(3) 0.053(4) 0.016(3) -0.020(3) 0.000(3)
C91 0.048(4) 0.042(3) 0.092(5) 0.019(3) -0.020(3) 0.011(3)
C92 0.033(3) 0.036(3) 0.091(5) 0.018(3) 0.005(3) 0.008(2)
C93 0.034(3) 0.020(2) 0.059(3) 0.005(2) 0.003(2) 0.002(2)
C94 0.032(2) 0.013(2) 0.036(3) 0.0049(17) 0.0023(19) -0.0005(18)
C96 0.061(4) 0.077(4) 0.068(4) 0.010(3) 0.025(3) 0.043(3)

loop_
_atom_type_symbol
_atom_type_description
_atom_type_scat_dispersion_real
_atom_type_scat_dispersion_imag
_atom_type_scat_source
C C 0.0033 0.0016 'International Tables Vol C Tables 4.2.6.8 and 6.1.1.4'
H H 0.0000 0.0000 'International Tables Vol C Tables 4.2.6.8 and 6.1.1.4'
B B 0.0013 0.0007 'International Tables Vol C Tables 4.2.6.8 and 6.1.1.4'
N N 0.0061 0.0033 'International Tables Vol C Tables 4.2.6.8 and 6.1.1.4'
O O 0.0106 0.0060 'International Tables Vol C Tables 4.2.6.8 and 6.1.1.4'
F F 0.0171 0.0103 'International Tables Vol C Tables 4.2.6.8 and 6.1.1.4'
P P 0.1023 0.0942 'International Tables Vol C Tables 4.2.6.8 and 6.1.1.4'
Pt Pt -1.7033 8.3905 'International Tables Vol C Tables 4.2.6.8 and 6.1.1.4'

loop_
_geom_angle_atom_site_label_1
_geom_angle_atom_site_label_2
_geom_angle_atom_site_label_3
_geom_angle
C35 Pt1 C46 80.86(14)
C35 Pt1 N1 173.42(12)
C46 Pt1 N1 92.71(14)
C35 Pt1 P1 84.93(8)
C46 Pt1 P1 93.91(11)
N1 Pt1 P1 96.99(9)
C35 Pt1 P3 82.91(8)
C46 Pt1 P3 97.22(11)
N1 Pt1 P3 96.59(9)
P1 Pt1 P3 161.99(4)
C35 Pt1 P2 98.52(9)
C46 Pt1 P2 178.08(12)
N1 Pt1 P2 87.95(9)
P1 Pt1 P2 84.23(4)
P3 Pt1 P2 84.49(4)
C94 Pt2 C83 79.97(19)
C94 Pt2 N2 171.61(15)
C83 Pt2 N2 92.10(17)
C94 Pt2 P6 82.95(11)
C83 Pt2 P6 98.56(12)
N2 Pt2 P6 95.65(10)
C94 Pt2 P4 84.82(11)
C83 Pt2 P4 94.86(12)
N2 Pt2 P4 98.67(10)
P6 Pt2 P4 159.96(4)
C94 Pt2 P5 100.37(13)
C83 Pt2 P5 177.76(12)
N2 Pt2 P5 87.66(9)
P6 Pt2 P5 83.68(4)
P4 Pt2 P5 82.97(4)
C7 P1 C1 108.10(19)
C7 P1 C13 106.58(19)
C1 P1 C13 109.5(2)
C7 P1 Pt1 115.44(13)
C1 P1 Pt1 112.27(16)
C13 P1 Pt1 104.61(14)
C15 P2 C21 106.2(2)
C15 P2 C14 105.8(2)
C21 P2 C14 113.8(2)
C15 P2 Pt1 114.97(14)
C21 P2 Pt1 108.31(16)
C14 P2 Pt1 107.94(14)
C23 P3 C29A 110.04(17)
C23 P3 C29B 105.86(17)
C29A P3 C29B 5.5
C23 P3 C22 108.0(2)
C29A P3 C22 106.06(16)
C29B P3 C22 111.17(16)
C23 P3 Pt1 112.67(15)
C29A P3 Pt1 117.36(9)
C29B P3 Pt1 117.13(9)
C22 P3 Pt1 101.83(14)
C77 P4 C71 107.4(2)
C77 P4 C70 107.7(2)
C71 P4 C70 106.9(2)
C77 P4 Pt2 116.88(14)
C71 P4 Pt2 114.29(15)
C70 P4 Pt2 102.95(14)
C63 P5 C62 106.1(2)
C63 P5 C69 107.1(2)
C62 P5 C69 112.6(2)
C63 P5 Pt2 114.50(14)
C62 P5 Pt2 108.48(13)
C69 P5 Pt2 108.10(14)
C49 P6 C55 105.21(19)
C49 P6 C61 104.0(2)
C55 P6 C61 110.0(2)
C49 P6 Pt2 119.81(14)
C55 P6 Pt2 112.48(14)
C61 P6 Pt2 104.91(14)
C47 N1 Pt1 174.9(3)
C95 N2 Pt2 177.5(4)
C2 C1 C6 119.5(4)
C2 C1 P1 121.3(4)
C6 C1 P1 119.2(3)
C1 C2 C3 119.6(5)
C1 C2 H2A 120.2
C3 C2 H2A 120.2
C4 C3 C2 120.2(5)
C4 C3 H3A 119.9
C2 C3 H3A 119.9
C3 C4 C5 120.3(5)
C3 C4 H4A 119.8
C5 C4 H4A 119.8
C4 C5 C6 120.5(5)
C4 C5 H5A 119.8
C6 C5 H5A 119.8
C5 C6 C1 119.9(4)
C5 C6 H6A 120.0
C1 C6 H6A 120.0
C12 C7 C8 118.7(4)
C12 C7 P1 121.7(3)
C8 C7 P1 119.4(3)
C9 C8 C7 119.8(4)
C9 C8 H8A 120.1
C7 C8 H8A 120.1
C10 C9 C8 121.2(4)
C10 C9 H9A 119.4
C8 C9 H9A 119.4
C9 C10 C11 120.0(4)
C9 C10 H10A 120.0
C11 C10 H10A 120.0
C10 C11 C12 119.7(4)
C10 C11 H11A 120.1
C12 C11 H11A 120.1
C7 C12 C11 120.5(4)
C7 C12 H12A 119.7
C11 C12 H12A 119.7
C14 C13 P1 116.7(3)
C14 C13 H13A 108.1
P1 C13 H13A 108.1
C14 C13 H13B 108.1
P1 C13 H13B 108.1
H13A C13 H13B 107.3
C13 C14 P2 114.0(3)
C13 C14 H14A 108.8
P2 C14 H14A 108.8
C13 C14 H14B 108.8
P2 C14 H14B 108.8
H14A C14 H14B 107.7
C16 C15 C20 118.7(4)
C16 C15 P2 119.8(4)
C20 C15 P2 121.3(3)
C15 C16 C17 119.8(5)
C15 C16 H16A 120.1
C17 C16 H16A 120.1
C18 C17 C16 121.3(5)
C18 C17 H17A 119.4
C16 C17 H17A 119.4
C17 C18 C19 118.8(5)
C17 C18 H18A 120.6
C19 C18 H18A 120.6
C20 C19 C18 121.0(5)
C20 C19 H19A 119.5
C18 C19 H19A 119.5
C19 C20 C15 120.5(5)
C19 C20 H20A 119.8
C15 C20 H20A 119.8
C22 C21 P2 113.5(3)
C22 C21 H21A 108.9
P2 C21 H21A 108.9
C22 C21 H21B 108.9
P2 C21 H21B 108.9
H21A C21 H21B 107.7
C21 C22 P3 118.9(3)
C21 C22 H22A 107.6
P3 C22 H22A 107.6
C21 C22 H22B 107.6
P3 C22 H22B 107.6
H22A C22 H22B 107.0
C24 C23 C28 119.0(4)
C24 C23 P3 121.0(4)
C28 C23 P3 119.9(3)
C25 C24 C23 120.1(5)
C25 C24 H24A 119.9
C23 C24 H24A 119.9
C24 C25 C26 120.7(5)
C24 C25 H25A 119.6
C26 C25 H25A 119.6
C25 C26 C27 119.4(5)
C25 C26 H26A 120.3
C27 C26 H26A 120.3
C28 C27 C26 120.4(5)
C28 C27 H27A 119.8
C26 C27 H27A 119.8
C27 C28 C23 120.3(5)
C27 C28 H28A 119.8
C23 C28 H28A 119.8
C30A C29A C34A 120.0
C30A C29A P3 118.67(16)
C34A C29A P3 121.33(16)
C29A C30A C31A 120.0
C29A C30A H30A 120.0
C31A C30A H30A 120.0
C32A C31A C30A 120.0
C32A C31A H31A 120.0
C30A C31A H31A 120.0
C31A C32A C33A 120.0
C31A C32A H32A 120.0
C33A C32A H32A 120.0
C32A C33A C34A 120.0
C32A C33A H33A 120.0
C34A C33A H33A 120.0
C33A C34A C29A 120.0
C33A C34A H34A 120.0
C29A C34A H34A 120.0
C30B C29B C34B 120.0
C30B C29B P3 124.25(14)
C34B C29B P3 115.67(15)
C29B C30B C31B 120.0
C29B C30B H30B 120.0
C31B C30B H30B 120.0
C32B C31B C30B 120.0
C32B C31B H31B 120.0
C30B C31B H31B 120.0
C31B C32B C33B 120.0
C31B C32B H32B 120.0
C33B C32B H32B 120.0
C34B C33B C32B 120.0
C34B C33B H33B 120.0
C32B C33B H33B 120.0
C33B C34B C29B 120.0
C33B C34B H34B 120.0
C29B C34B H34B 120.0
C36 C35 C40 113.2(3)
C36 C35 Pt1 131.22(16)
C40 C35 Pt1 115.6(2)
C37 C36 C35 127.3(3)
C37 C36 H36A 116.4
C35 C36 H36A 116.4
C36 C37 C38 117.4(4)
C36 C37 H37A 121.3
C38 C37 H37A 121.3
C39 C38 C37 120.6(4)
C39 C38 H38A 119.7
C37 C38 H38A 119.7
C38 C39 C40 120.6(4)
C38 C39 H39A 119.7
C40 C39 H39A 119.7
C39 C40 C35 120.8(4)
C39 C40 C41 125.1(4)
C35 C40 C41 114.1(3)
C42 C41 C46 118.9(4)
C42 C41 C40 125.6(4)
C46 C41 C40 115.5(4)
C43 C42 C41 120.6(4)
C43 C42 H42A 119.7
C41 C42 H42A 119.7
C42 C43 C44 120.0(4)
C42 C43 H43A 120.0
C44 C43 H43A 120.0
C43 C44 C45 120.7(5)
C43 C44 H44A 119.7
C45 C44 H44A 119.7
C46 C45 C44 119.1(4)
C46 C45 H45A 120.5
C44 C45 H45A 120.5
C45 C46 C41 120.8(4)
C45 C46 Pt1 125.2(3)
C41 C46 Pt1 113.9(3)
N1 C47 C48 179.0(5)
C47 C48 H48A 109.5
C47 C48 H48B 109.5
H48A C48 H48B 109.5
C47 C48 H48C 109.5
H48A C48 H48C 109.5
H48B C48 H48C 109.5
C54 C49 C50 119.0(4)
C54 C49 P6 120.3(3)
C50 C49 P6 120.7(4)
C51 C50 C49 120.7(5)
C51 C50 H50A 119.6
C49 C50 H50A 119.6
C50 C51 C52 120.5(5)
C50 C51 H51A 119.7
C52 C51 H51A 119.7
C53 C52 C51 120.2(5)
C53 C52 H52A 119.9
C51 C52 H52A 119.9
C52 C53 C54 119.3(5)
C52 C53 H53A 120.4
C54 C53 H53A 120.4
C49 C54 C53 120.3(5)
C49 C54 H54A 119.9
C53 C54 H54A 119.9
C60 C55 C56 120.2(4)
C60 C55 P6 121.7(3)
C56 C55 P6 118.1(3)
C57 C56 C55 119.8(4)
C57 C56 H56A 120.1
C55 C56 H56A 120.1
C58 C57 C56 120.4(5)
C58 C57 H57A 119.8
C56 C57 H57A 119.8
C57 C58 C59 120.3(5)
C57 C58 H58A 119.8
C59 C58 H58A 119.8
C58 C59 C60 120.3(5)
C58 C59 H59A 119.8
C60 C59 H59A 119.8
C55 C60 C59 119.0(5)
C55 C60 H60A 120.5
C59 C60 H60A 120.5
C62 C61 P6 117.4(3)
C62 C61 H61A 108.0
P6 C61 H61A 108.0
C62 C61 H61B 108.0
P6 C61 H61B 108.0
H61A C61 H61B 107.2
N2 C95 C96 179.5(6)
C61 C62 P5 113.7(3)
C61 C62 H62A 108.8
P5 C62 H62A 108.8
C61 C62 H62B 108.8
P5 C62 H62B 108.8
H62A C62 H62B 107.7
C68 C63 C64 117.8(4)
C68 C63 P5 120.8(3)
C64 C63 P5 121.1(3)
C65 C64 C63 120.5(5)
C65 C64 H64A 119.7
C63 C64 H64A 119.7
C66 C65 C64 120.7(5)
C66 C65 H65A 119.6
C64 C65 H65A 119.6
C65 C66 C67 120.1(5)
C65 C66 H66A 120.0
C67 C66 H66A 120.0
C66 C67 C68 119.5(5)
C66 C67 H67A 120.2
C68 C67 H67A 120.2
C63 C68 C67 121.3(5)
C63 C68 H68A 119.3
C67 C68 H68A 119.3
C70 C69 P5 112.3(3)
C70 C69 H69A 109.1
P5 C69 H69A 109.1
C70 C69 H69B 109.1
P5 C69 H69B 109.1
H69A C69 H69B 107.9
C69 C70 P4 114.1(3)
C69 C70 H70A 108.7
P4 C70 H70A 108.7
C69 C70 H70B 108.7
P4 C70 H70B 108.7
H70A C70 H70B 107.6
C72 C71 C76 119.2(5)
C72 C71 P4 119.6(4)
C76 C71 P4 121.1(4)
C71 C72 C73 119.9(5)
C71 C72 H72A 120.1
C73 C72 H72A 120.1
C74 C73 C72 120.4(6)
C74 C73 H73A 119.8
C72 C73 H73A 119.8
C73 C74 C75 120.6(5)
C73 C74 H74A 119.7
C75 C74 H74A 119.7
C76 C75 C74 119.8(6)
C76 C75 H75A 120.1
C74 C75 H75A 120.1
C75 C76 C71 120.1(5)
C75 C76 H76A 119.9
C71 C76 H76A 119.9
C78 C77 C82 120.1(4)
C78 C77 P4 121.7(4)
C82 C77 P4 118.2(4)
C77 C78 C79 119.6(6)
C77 C78 H78A 120.2
C79 C78 H78A 120.2
C80 C79 C78 120.5(6)
C80 C79 H79A 119.7
C78 C79 H79A 119.7
C79 C80 C81 120.9(6)
C79 C80 H80A 119.6
C81 C80 H80A 119.6
C80 C81 C82 118.8(6)
C80 C81 H81A 120.6
C82 C81 H81A 120.6
C77 C82 C81 120.1(6)
C77 C82 H82A 120.0
C81 C82 H82A 120.0
C88 C83 C84 119.8(4)
C88 C83 Pt2 115.1(4)
C84 C83 Pt2 125.1(4)
C83 C84 C85 120.6(6)
C83 C84 H84A 119.7
C85 C84 H84A 119.7
C86 C85 C84 119.2(7)
C86 C85 H85A 120.4
C84 C85 H85A 120.4
C85 C86 C87 121.1(6)
C85 C86 H86A 119.5
C87 C86 H86A 119.5
C86 C87 C88 119.5(7)
C86 C87 H87A 120.2
C88 C87 H87A 120.2
C83 C88 C87 119.9(6)
C83 C88 C89 115.1(4)
C87 C88 C89 124.9(6)
C90 C89 C94 118.1(6)
C90 C89 C88 126.4(5)
C94 C89 C88 115.4(4)
C91 C90 C89 120.9(6)
C91 C90 H90A 119.5
C89 C90 H90A 119.5
C92 C91 C90 120.8(5)
C92 C91 H91A 119.6
C90 C91 H91A 119.6
C91 C92 C93 120.3(6)
C91 C92 H92A 119.9
C93 C92 H92A 119.9
C92 C93 C94 119.8(5)
C92 C93 H93A 120.1
C94 C93 H93A 120.1
C93 C94 C89 120.1(4)
C93 C94 Pt2 125.6(3)
C89 C94 Pt2 114.2(4)
C95 C96 H96A 109.5
C95 C96 H96B 109.5
H96A C96 H96B 109.5
C95 C96 H96C 109.5
H96A C96 H96C 109.5
H96B C96 H96C 109.5

loop_
_geom_bond_atom_site_label_1
_geom_bond_atom_site_label_2
_geom_bond_distance
Pt1 C35 2.009(3)
Pt1 C46 2.087(4)
Pt1 N1 2.101(4)
Pt1 P1 2.3383(11)
Pt1 P3 2.3473(11)
Pt1 P2 2.3695(11)
Pt2 C94 2.053(4)
Pt2 C83 2.078(4)
Pt2 N2 2.102(4)
Pt2 P6 2.3491(11)
Pt2 P4 2.3514(11)
Pt2 P5 2.3861(11)
P1 C7 1.816(4)
P1 C1 1.822(4)
P1 C13 1.828(4)
P2 C15 1.823(5)
P2 C21 1.833(4)
P2 C14 1.836(5)
P3 C23 1.801(5)
P3 C29A 1.811(2)
P3 C29B 1.842(2)
P3 C22 1.871(4)
P4 C77 1.816(4)
P4 C71 1.816(5)
P4 C70 1.820(4)
P5 C63 1.820(4)
P5 C62 1.833(4)
P5 C69 1.844(4)
P6 C49 1.814(4)
P6 C55 1.822(4)
P6 C61 1.832(4)
N1 C47 1.129(5)
N2 C95 1.133(6)
C1 C2 1.386(6)
C1 C6 1.391(6)
C2 C3 1.403(7)
C2 H2A 0.9500
C3 C4 1.369(8)
C3 H3A 0.9500
C4 C5 1.370(7)
C4 H4A 0.9500
C5 C6 1.386(6)
C5 H5A 0.9500
C6 H6A 0.9500
C7 C12 1.389(6)
C7 C8 1.389(6)
C8 C9 1.381(6)
C8 H8A 0.9500
C9 C10 1.361(7)
C9 H9A 0.9500
C10 C11 1.373(6)
C10 H10A 0.9500
C11 C12 1.390(6)
C11 H11A 0.9500
C12 H12A 0.9500
C13 C14 1.543(6)
C13 H13A 0.9900
C13 H13B 0.9900
C14 H14A 0.9900
C14 H14B 0.9900
C15 C16 1.380(6)
C15 C20 1.382(6)
C16 C17 1.387(7)
C16 H16A 0.9500
C17 C18 1.357(7)
C17 H17A 0.9500
C18 C19 1.375(7)
C18 H18A 0.9500
C19 C20 1.369(6)
C19 H19A 0.9500
C20 H20A 0.9500
C21 C22 1.450(6)
C21 H21A 0.9900
C21 H21B 0.9900
C22 H22A 0.9900
C22 H22B 0.9900
C23 C24 1.394(6)
C23 C28 1.397(6)
C24 C25 1.378(7)
C24 H24A 0.9500
C25 C26 1.381(7)
C25 H25A 0.9500
C26 C27 1.390(7)
C26 H26A 0.9500
C27 C28 1.376(7)
C27 H27A 0.9500
C28 H28A 0.9500
C29A C30A 1.3813(11)
C29A C34A 1.3814(11)
C30A C31A 1.3814(11)
C30A H30A 0.9500
C31A C32A 1.3814(11)
C31A H31A 0.9500
C32A C33A 1.3814(12)
C32A H32A 0.9500
C33A C34A 1.3814(11)
C33A H33A 0.9500
C34A H34A 0.9500
C29B C30B 1.4045(12)
C29B C34B 1.4046(12)
C30B C31B 1.4045(12)
C30B H30B 0.9500
C31B C32B 1.4044(12)
C31B H31B 0.9500
C32B C33B 1.4047(12)
C32B H32B 0.9500
C33B C34B 1.4045(12)
C33B H33B 0.9500
C34B H34B 0.9500
C35 C36 1.4027(11)
C35 C40 1.439(5)
C36 C37 1.328(5)
C36 H36A 0.9500
C37 C38 1.391(6)
C37 H37A 0.9500
C38 C39 1.372(7)
C38 H38A 0.9500
C39 C40 1.385(6)
C39 H39A 0.9500
C40 C41 1.469(6)
C41 C42 1.393(6)
C41 C46 1.394(6)
C42 C43 1.372(7)
C42 H42A 0.9500
C43 C44 1.376(7)
C43 H43A 0.9500
C44 C45 1.393(6)
C44 H44A 0.9500
C45 C46 1.377(6)
C45 H45A 0.9500
C47 C48 1.433(6)
C48 H48A 0.9800
C48 H48B 0.9800
C48 H48C 0.9800
C49 C54 1.385(6)
C49 C50 1.392(6)
C50 C51 1.372(6)
C50 H50A 0.9500
C51 C52 1.380(7)
C51 H51A 0.9500
C52 C53 1.379(8)
C52 H52A 0.9500
C53 C54 1.412(7)
C53 H53A 0.9500
C54 H54A 0.9500
C55 C60 1.391(6)
C55 C56 1.393(6)
C56 C57 1.381(6)
C56 H56A 0.9500
C57 C58 1.369(7)
C57 H57A 0.9500
C58 C59 1.384(7)
C58 H58A 0.9500
C59 C60 1.392(6)
C59 H59A 0.9500
C60 H60A 0.9500
C61 C62 1.537(5)
C61 H61A 0.9900
C61 H61B 0.9900
C95 C96 1.440(7)
C62 H62A 0.9900
C62 H62B 0.9900
C63 C68 1.374(6)
C63 C64 1.394(6)
C64 C65 1.385(7)
C64 H64A 0.9500
C65 C66 1.356(7)
C65 H65A 0.9500
C66 C67 1.372(7)
C66 H66A 0.9500
C67 C68 1.395(6)
C67 H67A 0.9500
C68 H68A 0.9500
C69 C70 1.540(6)
C69 H69A 0.9900
C69 H69B 0.9900
C70 H70A 0.9900
C70 H70B 0.9900
C71 C72 1.383(6)
C71 C76 1.401(7)
C72 C73 1.392(7)
C72 H72A 0.9500
C73 C74 1.355(8)
C73 H73A 0.9500
C74 C75 1.385(8)
C74 H74A 0.9500
C75 C76 1.375(7)
C75 H75A 0.9500
C76 H76A 0.9500
C77 C78 1.366(7)
C77 C82 1.385(7)
C78 C79 1.387(7)
C78 H78A 0.9500
C79 C80 1.363(9)
C79 H79A 0.9500
C80 C81 1.371(9)
C80 H80A 0.9500
C81 C82 1.399(7)
C81 H81A 0.9500
C82 H82A 0.9500
C83 C88 1.383(7)
C83 C84 1.389(7)
C84 C85 1.405(7)
C84 H84A 0.9500
C85 C86 1.377(11)
C85 H85A 0.9500
C86 C87 1.384(10)
C86 H86A 0.9500
C87 C88 1.410(7)
C87 H87A 0.9500
C88 C89 1.454(8)
C89 C90 1.392(7)
C89 C94 1.424(6)
C90 C91 1.376(9)
C90 H90A 0.9500
C91 C92 1.375(9)
C91 H91A 0.9500
C92 C93 1.388(6)
C92 H92A 0.9500
C93 C94 1.391(7)
C93 H93A 0.9500
C96 H96A 0.9800
C96 H96B 0.9800
C96 H96C 0.9800

loop_
_platon_squeeze_void_nr
_platon_squeeze_void_average_x
_platon_squeeze_void_average_y
_platon_squeeze_void_average_z
_platon_squeeze_void_volume
_platon_squeeze_void_count_electrons
_platon_squeeze_void_content
1 -0.061 -0.061 -0.052 1249 423 ' '
